data_7123324
loop_
_publ_author_name
'Smialkowski, Mathias'
'Siegmund, Daniel'
'Pellumbi, Kevinjeorjios'
'Hensgen, Lars'
'Antoni, Hendrik'
'Muhler, Martin'
'Apfel, Ulf-Peter'

_publ_section_title
;
 Seleno-Analogous of Pentlandite (Fe4.5Ni4.5S8-ySey, Y = 1-6): Tuning bulk
 Fe/Ni Sulphoselenides for Hydrogen Evolution
;
_journal_coden_ASTM CHCOFS
_journal_issue 60
_journal_name_full 'Chemical Communications'
_journal_page_first 8792
_journal_page_last 8795
_journal_paper_doi 10.1039/C9CC01842E
_journal_volume 55
_journal_year 2019
_chemical_formula_sum 'Fe18.63 Ni17.37 S28.1 Se3.9'
_chemical_formula_weight 3269.11
_chemical_name_common Se1
_space_group_crystal_system cubic
_space_group_IT_number 225
_space_group_name_Hall '-F 4 2 3'
_space_group_name_H-M_alt 'F m -3 m'
_symmetry_space_group_name_Hall '-F 4 2 3'
_symmetry_space_group_name_H-M 'F m -3 m'
_audit_creation_method SHELXL-2018/3
_audit_update_record
;
2019-02-07 deposited with the CCDC.    2019-04-23 downloaded from the CCDC.
;
_cell_angle_alpha 90
_cell_angle_beta 90
_cell_angle_gamma 90
_cell_formula_units_Z 1
_cell_length_a 10.1234(3)
_cell_length_b 10.1234(3)
_cell_length_c 10.1234(3)
_cell_measurement_reflns_used 319
_cell_measurement_temperature 103(2)
_cell_measurement_theta_max 30.0050
_cell_measurement_theta_min 4.0210
_cell_volume 1037.48(5)
_computing_cell_refinement 'CrysAlisPro 1.171.40.20a (Rigaku OD, 2018)'
_computing_data_collection 'CrysAlisPro 1.171.40.20a (Rigaku OD, 2018)'
_computing_data_reduction 'CrysAlisPro 1.171.40.20a (Rigaku OD, 2018)'
_computing_structure_refinement 'SHELXL-2018/3 (Sheldrick, 2018)'
_computing_structure_solution 'SHELXT 2018/2 (Sheldrick, 2018)'
_diffrn_ambient_temperature 103(2)
_diffrn_measured_fraction_theta_full 0.958
_diffrn_measured_fraction_theta_max 0.782
_diffrn_measurement_device_type 'XtaLAB Synergy, Dualflex, HyPix'
_diffrn_radiation_type MoK\a
_diffrn_radiation_wavelength 0.71073
_diffrn_reflns_av_R_equivalents 0.0097
_diffrn_reflns_av_unetI/netI 0.0088
_diffrn_reflns_Laue_measured_fraction_full 0.958
_diffrn_reflns_Laue_measured_fraction_max 0.782
_diffrn_reflns_limit_h_max 4
_diffrn_reflns_limit_h_min -9
_diffrn_reflns_limit_k_max 10
_diffrn_reflns_limit_k_min -13
_diffrn_reflns_limit_l_max 10
_diffrn_reflns_limit_l_min -14
_diffrn_reflns_number 398
_diffrn_reflns_point_group_measured_fraction_full 0.958
_diffrn_reflns_point_group_measured_fraction_max 0.782
_diffrn_reflns_theta_full 25.000
_diffrn_reflns_theta_max 30.091
_diffrn_reflns_theta_min 3.486
_exptl_absorpt_coefficient_mu 18.784
_exptl_absorpt_correction_T_max 1.00000
_exptl_absorpt_correction_T_min 0.89006
_exptl_absorpt_correction_type multi-scan
_exptl_absorpt_process_details
;
CrysAlisPro 1.171.40.20a (Rigaku Oxford Diffraction, 2018)
Empirical absorption correction using spherical harmonics,
 implemented in SCALE3 ABSPACK scaling algorithm.
;
_exptl_crystal_colour gold
_exptl_crystal_density_diffrn 5.232
_exptl_crystal_description plate
_exptl_crystal_F_000 1553
_exptl_crystal_size_max 0.100
_exptl_crystal_size_mid 0.090
_exptl_crystal_size_min 0.080
_refine_diff_density_max 0.397
_refine_diff_density_min -0.527
_refine_diff_density_rms 0.080
_refine_ls_extinction_method none
_refine_ls_goodness_of_fit_ref 1.067
_refine_ls_hydrogen_treatment undef
_refine_ls_matrix_type full
_refine_ls_number_parameters 12
_refine_ls_number_reflns 86
_refine_ls_number_restraints 0
_refine_ls_restrained_S_all 1.067
_refine_ls_R_factor_all 0.0105
_refine_ls_R_factor_gt 0.0104
_refine_ls_shift/su_max 0.000
_refine_ls_shift/su_mean 0.000
_refine_ls_structure_factor_coef Fsqd
_refine_ls_weighting_details 'w=1/[\s^2^(Fo^2^)+(0.0158P)^2^] where P=(Fo^2^+2Fc^2^)/3'
_refine_ls_weighting_scheme calc
_refine_ls_wR_factor_gt 0.0229
_refine_ls_wR_factor_ref 0.0229
_reflns_Friedel_coverage 0.000
_reflns_number_gt 85
_reflns_number_total 86
_reflns_threshold_expression 'I > 2\s(I)'
_cod_data_source_file c9cc01842e2.cif
_cod_data_source_block shelx_CCDC1
_cod_depositor_comments
;
 Updated bibliographic information.

 Antanas Vaitkus,
 2021-04-22
;
_cod_original_cell_volume 1037.48(9)
_cod_original_formula_sum 'Fe18.63 Ni17.37 S28.10 Se3.90'
_cod_database_code 7123324
_shelx_shelxl_version_number 2018/3
_shelx_space_group_comment
;
The symmetry employed for this shelxl refinement is uniquely defined
by the following loop, which should always be used as a source of
symmetry information in preference to the above space-group names.
They are only intended as comments.
;
_shelx_estimated_absorpt_t_min 0.255
_shelx_estimated_absorpt_t_max 0.315

loop_
_space_group_symop_operation_xyz
'x, y, z'
'-x, -y, z'
'-x, y, -z'
'x, -y, -z'
'z, x, y'
'z, -x, -y'
'-z, -x, y'
'-z, x, -y'
'y, z, x'
'-y, z, -x'
'y, -z, -x'
'-y, -z, x'
'y, x, -z'
'-y, -x, -z'
'y, -x, z'
'-y, x, z'
'x, z, -y'
'-x, z, y'
'-x, -z, -y'
'x, -z, y'
'z, y, -x'
'z, -y, x'
'-z, y, x'
'-z, -y, -x'
'x, y+1/2, z+1/2'
'-x, -y+1/2, z+1/2'
'-x, y+1/2, -z+1/2'
'x, -y+1/2, -z+1/2'
'z, x+1/2, y+1/2'
'z, -x+1/2, -y+1/2'
'-z, -x+1/2, y+1/2'
'-z, x+1/2, -y+1/2'
'y, z+1/2, x+1/2'
'-y, z+1/2, -x+1/2'
'y, -z+1/2, -x+1/2'
'-y, -z+1/2, x+1/2'
'y, x+1/2, -z+1/2'
'-y, -x+1/2, -z+1/2'
'y, -x+1/2, z+1/2'
'-y, x+1/2, z+1/2'
'x, z+1/2, -y+1/2'
'-x, z+1/2, y+1/2'
'-x, -z+1/2, -y+1/2'
'x, -z+1/2, y+1/2'
'z, y+1/2, -x+1/2'
'z, -y+1/2, x+1/2'
'-z, y+1/2, x+1/2'
'-z, -y+1/2, -x+1/2'
'x+1/2, y, z+1/2'
'-x+1/2, -y, z+1/2'
'-x+1/2, y, -z+1/2'
'x+1/2, -y, -z+1/2'
'z+1/2, x, y+1/2'
'z+1/2, -x, -y+1/2'
'-z+1/2, -x, y+1/2'
'-z+1/2, x, -y+1/2'
'y+1/2, z, x+1/2'
'-y+1/2, z, -x+1/2'
'y+1/2, -z, -x+1/2'
'-y+1/2, -z, x+1/2'
'y+1/2, x, -z+1/2'
'-y+1/2, -x, -z+1/2'
'y+1/2, -x, z+1/2'
'-y+1/2, x, z+1/2'
'x+1/2, z, -y+1/2'
'-x+1/2, z, y+1/2'
'-x+1/2, -z, -y+1/2'
'x+1/2, -z, y+1/2'
'z+1/2, y, -x+1/2'
'z+1/2, -y, x+1/2'
'-z+1/2, y, x+1/2'
'-z+1/2, -y, -x+1/2'
'x+1/2, y+1/2, z'
'-x+1/2, -y+1/2, z'
'-x+1/2, y+1/2, -z'
'x+1/2, -y+1/2, -z'
'z+1/2, x+1/2, y'
'z+1/2, -x+1/2, -y'
'-z+1/2, -x+1/2, y'
'-z+1/2, x+1/2, -y'
'y+1/2, z+1/2, x'
'-y+1/2, z+1/2, -x'
'y+1/2, -z+1/2, -x'
'-y+1/2, -z+1/2, x'
'y+1/2, x+1/2, -z'
'-y+1/2, -x+1/2, -z'
'y+1/2, -x+1/2, z'
'-y+1/2, x+1/2, z'
'x+1/2, z+1/2, -y'
'-x+1/2, z+1/2, y'
'-x+1/2, -z+1/2, -y'
'x+1/2, -z+1/2, y'
'z+1/2, y+1/2, -x'
'z+1/2, -y+1/2, x'
'-z+1/2, y+1/2, x'
'-z+1/2, -y+1/2, -x'
'-x, -y, -z'
'x, y, -z'
'x, -y, z'
'-x, y, z'
'-z, -x, -y'
'-z, x, y'
'z, x, -y'
'z, -x, y'
'-y, -z, -x'
'y, -z, x'
'-y, z, x'
'y, z, -x'
'-y, -x, z'
'y, x, z'
'-y, x, -z'
'y, -x, -z'
'-x, -z, y'
'x, -z, -y'
'x, z, y'
'-x, z, -y'
'-z, -y, x'
'-z, y, -x'
'z, -y, -x'
'z, y, x'
'-x, -y+1/2, -z+1/2'
'x, y+1/2, -z+1/2'
'x, -y+1/2, z+1/2'
'-x, y+1/2, z+1/2'
'-z, -x+1/2, -y+1/2'
'-z, x+1/2, y+1/2'
'z, x+1/2, -y+1/2'
'z, -x+1/2, y+1/2'
'-y, -z+1/2, -x+1/2'
'y, -z+1/2, x+1/2'
'-y, z+1/2, x+1/2'
'y, z+1/2, -x+1/2'
'-y, -x+1/2, z+1/2'
'y, x+1/2, z+1/2'
'-y, x+1/2, -z+1/2'
'y, -x+1/2, -z+1/2'
'-x, -z+1/2, y+1/2'
'x, -z+1/2, -y+1/2'
'x, z+1/2, y+1/2'
'-x, z+1/2, -y+1/2'
'-z, -y+1/2, x+1/2'
'-z, y+1/2, -x+1/2'
'z, -y+1/2, -x+1/2'
'z, y+1/2, x+1/2'
'-x+1/2, -y, -z+1/2'
'x+1/2, y, -z+1/2'
'x+1/2, -y, z+1/2'
'-x+1/2, y, z+1/2'
'-z+1/2, -x, -y+1/2'
'-z+1/2, x, y+1/2'
'z+1/2, x, -y+1/2'
'z+1/2, -x, y+1/2'
'-y+1/2, -z, -x+1/2'
'y+1/2, -z, x+1/2'
'-y+1/2, z, x+1/2'
'y+1/2, z, -x+1/2'
'-y+1/2, -x, z+1/2'
'y+1/2, x, z+1/2'
'-y+1/2, x, -z+1/2'
'y+1/2, -x, -z+1/2'
'-x+1/2, -z, y+1/2'
'x+1/2, -z, -y+1/2'
'x+1/2, z, y+1/2'
'-x+1/2, z, -y+1/2'
'-z+1/2, -y, x+1/2'
'-z+1/2, y, -x+1/2'
'z+1/2, -y, -x+1/2'
'z+1/2, y, x+1/2'
'-x+1/2, -y+1/2, -z'
'x+1/2, y+1/2, -z'
'x+1/2, -y+1/2, z'
'-x+1/2, y+1/2, z'
'-z+1/2, -x+1/2, -y'
'-z+1/2, x+1/2, y'
'z+1/2, x+1/2, -y'
'z+1/2, -x+1/2, y'
'-y+1/2, -z+1/2, -x'
'y+1/2, -z+1/2, x'
'-y+1/2, z+1/2, x'
'y+1/2, z+1/2, -x'
'-y+1/2, -x+1/2, z'
'y+1/2, x+1/2, z'
'-y+1/2, x+1/2, -z'
'y+1/2, -x+1/2, -z'
'-x+1/2, -z+1/2, y'
'x+1/2, -z+1/2, -y'
'x+1/2, z+1/2, y'
'-x+1/2, z+1/2, -y'
'-z+1/2, -y+1/2, x'
'-z+1/2, y+1/2, -x'
'z+1/2, -y+1/2, -x'
'z+1/2, y+1/2, x'

loop_
_atom_site_label
_atom_site_type_symbol
_atom_site_fract_x
_atom_site_fract_y
_atom_site_fract_z
_atom_site_U_iso_or_equiv
_atom_site_adp_type
_atom_site_occupancy
_atom_site_site_symmetry_order
_atom_site_calc_flag
_atom_site_refinement_flags_posn
_atom_site_refinement_flags_adp
_atom_site_refinement_flags_occupancy
_atom_site_disorder_group
Fe1 Fe 0.000000 0.000000 0.500000 0.0081(3) Uani 0.35(8) 48 d S T P 1
Ni1 Ni 0.000000 0.000000 0.500000 0.0081(3) Uani 0.65(8) 48 d S T P 2
S1 S 0.000000 -0.23792(5) 0.500000 0.0053(2) Uani 0.838(4) 8 d S T P 1
Se1 Se 0.000000 -0.23792(5) 0.500000 0.0053(2) Uani 0.162(4) 8 d S T P 2
Fe2 Fe 0.12650(2) -0.37350(2) 0.62650(2) 0.00527(15) Uani 0.54(5) 6 d S T P 1
Ni2 Ni 0.12650(2) -0.37350(2) 0.62650(2) 0.00527(15) Uani 0.46(5) 6 d S T P 2
S2 S 0.250000 -0.250000 0.750000 0.0058(4) Uani 1 24 d S T P .

loop_
_atom_site_aniso_label
_atom_site_aniso_U_11
_atom_site_aniso_U_22
_atom_site_aniso_U_33
_atom_site_aniso_U_23
_atom_site_aniso_U_13
_atom_site_aniso_U_12
Fe1 0.0081(3) 0.0081(3) 0.0081(3) 0.000 0.000 0.000
Ni1 0.0081(3) 0.0081(3) 0.0081(3) 0.000 0.000 0.000
S1 0.0053(3) 0.0055(3) 0.0053(3) 0.000 0.000 0.000
Se1 0.0053(3) 0.0055(3) 0.0053(3) 0.000 0.000 0.000
Fe2 0.00527(15) 0.00527(15) 0.00527(15) -0.00018(5) -0.00018(5) -0.00018(5)
Ni2 0.00527(15) 0.00527(15) 0.00527(15) -0.00018(5) -0.00018(5) -0.00018(5)
S2 0.0058(4) 0.0058(4) 0.0058(4) 0.000 0.000 0.000

loop_
_atom_type_symbol
_atom_type_description
_atom_type_scat_dispersion_real
_atom_type_scat_dispersion_imag
_atom_type_scat_source
S S 0.1246 0.1234 'International Tables Vol C Tables 4.2.6.8 and 6.1.1.4'
Fe Fe 0.3463 0.8444 'International Tables Vol C Tables 4.2.6.8 and 6.1.1.4'
Ni Ni 0.3393 1.1124 'International Tables Vol C Tables 4.2.6.8 and 6.1.1.4'
Se Se -0.0929 2.2259 'International Tables Vol C Tables 4.2.6.8 and 6.1.1.4'

loop_
_geom_angle_atom_site_label_1
_geom_angle_atom_site_label_2
_geom_angle_atom_site_label_3
_geom_angle
_geom_angle_site_symmetry_1
_geom_angle_site_symmetry_3
S1 Fe1 S1 90.0 . 129
S1 Fe1 S1 180.0 . 97_556
S1 Fe1 S1 90.0 129 97_556
S1 Fe1 S1 90.0 . 53_455
S1 Fe1 S1 90.0 129 53_455
S1 Fe1 S1 90.0 97_556 53_455
S1 Fe1 S1 90.0 . 149
S1 Fe1 S1 90.0 129 149
S1 Fe1 S1 90.0 97_556 149
S1 Fe1 S1 180.0 53_455 149
S1 Fe1 S1 90.0 . 33_545
S1 Fe1 S1 180.0 129 33_545
S1 Fe1 S1 90.0 97_556 33_545
S1 Fe1 S1 90.0 53_455 33_545
S1 Fe1 S1 90.0 149 33_545
Fe2 S1 Fe2 68.605(14) 3_556 100
Fe2 S1 Fe2 68.605(14) 3_556 98_556
Fe2 S1 Fe2 105.69(3) 100 98_556
Fe2 S1 Fe2 105.69(3) 3_556 .
Fe2 S1 Fe2 68.605(14) 100 .
Fe2 S1 Fe2 68.605(14) 98_556 .
Fe2 S1 Fe1 127.156(13) 3_556 .
Fe2 S1 Fe1 127.156(13) 100 .
Fe2 S1 Fe1 127.156(13) 98_556 .
Fe2 S1 Fe1 127.156(13) . .
Ni2 Se1 Ni1 127.156(13) . .
S2 Fe2 S1 107.580(13) . 57_545
S2 Fe2 S1 107.580(13) . 77_446
S1 Fe2 S1 111.294(12) 57_545 77_446
S2 Fe2 S1 107.580(13) . .
S1 Fe2 S1 111.294(12) 57_545 .
S1 Fe2 S1 111.294(12) 77_446 .
S2 Fe2 Fe2 125.3 . 100
S1 Fe2 Fe2 127.155(13) 57_545 100
S1 Fe2 Fe2 55.697(7) 77_446 100
S1 Fe2 Fe2 55.698(7) . 100
S2 Fe2 Fe2 125.3 . 98_556
S1 Fe2 Fe2 55.697(7) 57_545 98_556
S1 Fe2 Fe2 127.155(13) 77_446 98_556
S1 Fe2 Fe2 55.698(7) . 98_556
Fe2 Fe2 Fe2 90.0 100 98_556
S2 Fe2 Fe2 125.3 . 99_545
S1 Fe2 Fe2 55.697(7) 57_545 99_545
S1 Fe2 Fe2 55.697(7) 77_446 99_545
S1 Fe2 Fe2 127.156(13) . 99_545
Fe2 Fe2 Fe2 90.0 100 99_545
Fe2 Fe2 Fe2 90.0 98_556 99_545
S2 Ni2 Se1 107.580(13) . .
Fe2 S2 Fe2 109.5 . 28_546
Fe2 S2 Fe2 109.5 . 74_545
Fe2 S2 Fe2 109.471(1) 28_546 74_545
Fe2 S2 Fe2 109.5 . 51_556
Fe2 S2 Fe2 109.5 28_546 51_556
Fe2 S2 Fe2 109.5 74_545 51_556

loop_
_geom_bond_atom_site_label_1
_geom_bond_atom_site_label_2
_geom_bond_distance
_geom_bond_site_symmetry_2
Fe1 S1 2.4086(5) .
Fe1 S1 2.4086(5) 129
Fe1 S1 2.4086(5) 97_556
Fe1 S1 2.4086(5) 53_455
Fe1 S1 2.4086(5) 149
Fe1 S1 2.4086(5) 33_545
Ni1 Se1 2.4086(5) .
S1 Fe2 2.2724(3) 3_556
S1 Fe2 2.2724(3) 100
S1 Fe2 2.2724(3) 98_556
S1 Fe2 2.2724(3) .
Se1 Ni2 2.2724(3) .
Fe2 S2 2.1654(3) .
Fe2 Fe2 2.5613(3) 100
Fe2 Fe2 2.5613(3) 98_556
Fe2 Fe2 2.5613(3) 99_545
Ni2 S2 2.1654(3) .
